data_7152288
loop_
_publ_author_name
'Bag, Bamaprasad'
'Biswal, Biswonath'

_publ_section_title
;
 Alteration of selectivity in rhodamine based probes for Fe(iii) and
 Hg(ii) ion induced dual mode signalling responses.
;
_journal_issue 14
_journal_name_full 'Organic &amp; biomolecular chemistry'
_journal_page_first 2733
_journal_page_last 2738
_journal_paper_doi 10.1039/c2ob07182g
_journal_volume 10
_journal_year 2012
_chemical_formula_moiety 'C36 H39 N5 O4'
_chemical_formula_sum 'C36 H39 N5 O4'
_chemical_formula_weight 605.72
_chemical_name_common p-nitrophenyl-amino-ethylene-amido-rhodamine
_chemical_name_systematic
;
?
;
_space_group_IT_number 2
_symmetry_cell_setting triclinic
_symmetry_space_group_name_Hall '-P 1'
_symmetry_space_group_name_H-M 'P -1'
_atom_sites_solution_hydrogens geom
_atom_sites_solution_primary direct
_atom_sites_solution_secondary difmap
_audit_creation_method SHELXL-97
_cell_angle_alpha 74.73(1)
_cell_angle_beta 78.29(2)
_cell_angle_gamma 83.99(4)
_cell_formula_units_Z 2
_cell_length_a 9.225(2)
_cell_length_b 12.144(3)
_cell_length_c 14.886(4)
_cell_measurement_temperature 296(2)
_cell_volume 1573.0(7)
_computing_cell_refinement 'Direct Methods (ShelXS)'
_computing_data_collection 'Direct Methods (ShelXS)'
_computing_data_reduction 'Direct Methods (ShelXS)'
_computing_structure_refinement 'SHELXL-97 (Sheldrick, 2008)'
_computing_structure_solution 'SHELXL-97 (Sheldrick, 2008)'
_diffrn_ambient_temperature 296(2)
_diffrn_measured_fraction_theta_full 0.993
_diffrn_measured_fraction_theta_max 0.993
_diffrn_radiation_monochromator graphite
_diffrn_radiation_source 'fine-focus sealed tube'
_diffrn_radiation_type MoK\a
_diffrn_radiation_wavelength 0.71073
_diffrn_reflns_av_R_equivalents 0.0233
_diffrn_reflns_av_sigmaI/netI 0.0245
_diffrn_reflns_limit_h_max 12
_diffrn_reflns_limit_h_min -12
_diffrn_reflns_limit_k_max 16
_diffrn_reflns_limit_k_min -16
_diffrn_reflns_limit_l_max 19
_diffrn_reflns_limit_l_min -19
_diffrn_reflns_number 26107
_diffrn_reflns_theta_full 28.35
_diffrn_reflns_theta_max 28.35
_diffrn_reflns_theta_min 1.44
_diffrn_standards_decay_% 0.5
_exptl_absorpt_coefficient_mu 0.085
_exptl_absorpt_correction_type multi-scan
_exptl_crystal_colour 'pale yellow'
_exptl_crystal_density_diffrn 1.279
_exptl_crystal_density_method 'not measured'
_exptl_crystal_description needle-shaped
_exptl_crystal_F_000 644
_exptl_crystal_size_max 0.15
_exptl_crystal_size_mid 0.13
_exptl_crystal_size_min 0.09
_refine_diff_density_max 0.022
_refine_diff_density_min -0.071
_refine_diff_density_rms 0.043
_refine_ls_extinction_method none
_refine_ls_goodness_of_fit_ref 1.046
_refine_ls_hydrogen_treatment mixed
_refine_ls_matrix_type full
_refine_ls_number_parameters 414
_refine_ls_number_reflns 7814
_refine_ls_number_restraints 0
_refine_ls_restrained_S_all 1.046
_refine_ls_R_factor_all 0.0811
_refine_ls_R_factor_gt 0.0578
_refine_ls_shift/su_max 0.000
_refine_ls_shift/su_mean 0.000
_refine_ls_structure_factor_coef Fsqd
_refine_ls_weighting_details 'calc w=1/[\s^2^(Fo^2^)+(0.0873P)^2^+0.4817P] where P=(Fo^2^+2Fc^2^)/3'
_refine_ls_weighting_scheme calc
_refine_ls_wR_factor_gt 0.1632
_refine_ls_wR_factor_ref 0.1844
_reflns_number_gt 5517
_reflns_number_total 7814
_reflns_threshold_expression >2sigma(I)
_cod_data_source_file c2ob07182g.txt
_cod_data_source_block 4
_cod_depositor_comments
;
The following automatic conversions were performed:

'_symmetry_cell_setting' value 'Triclinic' changed to 'triclinic'
according to /home/saulius/struct/CIF-dictionaries/cif_core.dic
dictionary named 'cif_core.dic' version 2.4.1 from 2010-06-29.

Automatic conversion script
Id: cif_fix_values 1715 2011-07-08 13:25:40Z adriana 
;
_cod_original_cell_volume 1572.9(6)
_cod_original_sg_symbol_H-M P-1
_cod_database_code 7152288

loop_
_symmetry_equiv_pos_as_xyz
'x, y, z'
'-x, -y, -z'

loop_
_atom_site_label
_atom_site_type_symbol
_atom_site_fract_x
_atom_site_fract_y
_atom_site_fract_z
_atom_site_U_iso_or_equiv
_atom_site_adp_type
_atom_site_occupancy
_atom_site_symmetry_multiplicity
_atom_site_calc_flag
_atom_site_refinement_flags
N1 N 0.1199(2) 1.26675(16) -0.08407(14) 0.0663(5) Uani 1 1 d .
N2 N 0.5363(2) 0.56022(14) 0.22421(13) 0.0593(4) Uani 1 1 d .
N3 N 0.29605(16) 1.03673(12) 0.32414(10) 0.0421(3) Uani 1 1 d .
N4 N -0.00728(18) 0.83646(14) 0.44145(12) 0.0543(4) Uani 1 1 d .
H4N H -0.0913 0.8658 0.4639 0.065 Uiso 1 1 calc R
N5 N -0.0051(3) 0.41722(17) 0.35341(16) 0.0744(6) Uani 1 1 d .
O1 O 0.36540(15) 0.93338(11) 0.07557(9) 0.0492(3) Uani 1 1 d .
O2 O 0.29622(16) 1.10155(13) 0.45592(10) 0.0632(4) Uani 1 1 d .
O3 O -0.1141(2) 0.35936(15) 0.38818(16) 0.0920(6) Uani 1 1 d .
O4 O 0.1050(3) 0.3833(2) 0.30502(19) 0.1198(8) Uani 1 1 d .
C1 C 0.49115(19) 0.82838(15) 0.30200(12) 0.0436(4) Uani 1 1 d .
H1 H 0.5073 0.8535 0.3529 0.052 Uiso 1 1 calc R
C2 C 0.5251(2) 0.71554(15) 0.30143(13) 0.0458(4) Uani 1 1 d .
H2 H 0.5620 0.6660 0.3519 0.055 Uiso 1 1 calc R
C3 C 0.50445(19) 0.67408(15) 0.22486(13) 0.0445(4) Uani 1 1 d .
C4 C 0.4500(2) 0.75238(15) 0.15091(13) 0.0452(4) Uani 1 1 d .
H4 H 0.4362 0.7285 0.0989 0.054 Uiso 1 1 calc R
C5 C 0.2519(2) 1.20208(16) 0.14378(15) 0.0534(5) Uani 1 1 d .
H5 H 0.2532 1.2378 0.1917 0.064 Uiso 1 1 calc R
C6 C 0.1835(2) 1.25895(17) 0.06952(16) 0.0581(5) Uani 1 1 d .
H6 H 0.1384 1.3312 0.0690 0.070 Uiso 1 1 calc R
C7 C 0.1805(2) 1.20980(16) -0.00585(14) 0.0508(4) Uani 1 1 d .
C8 C 0.2444(2) 1.09924(16) 0.00145(13) 0.0486(4) Uani 1 1 d .
H8 H 0.2422 1.0625 -0.0457 0.058 Uiso 1 1 calc R
C9 C 0.39419(18) 1.03064(14) 0.23257(12) 0.0397(4) Uani 1 1 d .
C10 C 0.43345(17) 0.90663(14) 0.22926(11) 0.0380(3) Uani 1 1 d .
C11 C 0.41600(18) 0.86526(14) 0.15398(11) 0.0398(4) Uani 1 1 d .
C12 C 0.31965(19) 1.09246(14) 0.15000(12) 0.0415(4) Uani 1 1 d .
C13 C 0.31100(19) 1.04314(14) 0.07771(12) 0.0415(4) Uani 1 1 d .
C14 C 0.52969(19) 1.08703(14) 0.24022(13) 0.0431(4) Uani 1 1 d .
C15 C 0.6613(2) 1.10731(16) 0.17669(16) 0.0557(5) Uani 1 1 d .
H15 H 0.6740 1.0921 0.1174 0.067 Uiso 1 1 calc R
C16 C 0.7743(2) 1.15101(18) 0.20370(19) 0.0671(6) Uani 1 1 d .
H16 H 0.8642 1.1647 0.1621 0.081 Uiso 1 1 calc R
C17 C 0.7554(2) 1.17448(18) 0.2916(2) 0.0680(6) Uani 1 1 d .
H17 H 0.8331 1.2027 0.3085 0.082 Uiso 1 1 calc R
C18 C 0.6224(2) 1.15646(17) 0.35448(17) 0.0594(5) Uani 1 1 d .
H18 H 0.6088 1.1731 0.4132 0.071 Uiso 1 1 calc R
C19 C 0.5095(2) 1.11275(14) 0.32728(13) 0.0457(4) Uani 1 1 d .
C20 C 0.3578(2) 1.08492(15) 0.37864(13) 0.0457(4) Uani 1 1 d .
C21 C 0.0456(4) 1.3799(2) -0.0919(2) 0.0922(9) Uani 1 1 d .
H21B H 0.0947 1.4225 -0.0611 0.140(14) Uiso 1 1 calc R
H21A H 0.0571 1.4198 -0.1584 0.127(12) Uiso 1 1 calc R
C22 C -0.1112(5) 1.3799(4) -0.0509(4) 0.1499(17) Uani 1 1 d .
H22A H -0.1598 1.3329 -0.0772 0.225 Uiso 1 1 calc R
H22B H -0.1540 1.4566 -0.0650 0.225 Uiso 1 1 calc R
H22C H -0.1235 1.3501 0.0165 0.225 Uiso 1 1 calc R
C23 C 0.1212(3) 1.2124(2) -0.16082(16) 0.0664(6) Uani 1 1 d .
H23A H 0.2171 1.1728 -0.1734 0.080 Uiso 1 1 calc R
H23B H 0.1098 1.2715 -0.2176 0.080 Uiso 1 1 calc R
C24 C 0.0033(3) 1.1293(3) -0.1417(2) 0.0908(8) Uani 1 1 d .
H24A H 0.0096 1.0728 -0.0836 0.136 Uiso 1 1 calc R
H24B H 0.0169 1.0926 -0.1928 0.136 Uiso 1 1 calc R
H24C H -0.0923 1.1692 -0.1364 0.136 Uiso 1 1 calc R
C25 C 0.5158(6) 0.5173(3) 0.1465(3) 0.153(2) Uani 1 1 d .
H25A H 0.4284 0.5607 0.1268 0.183 Uiso 1 1 calc R
H25B H 0.5980 0.5464 0.0965 0.183 Uiso 1 1 calc R
C26 C 0.5035(10) 0.4270(5) 0.1375(5) 0.259(4) Uani 1 1 d .
H26A H 0.4826 0.3746 0.1987 0.389 Uiso 1 1 calc R
H26B H 0.5939 0.4019 0.1020 0.389 Uiso 1 1 calc R
H26C H 0.4236 0.4298 0.1043 0.389 Uiso 1 1 calc R
C27 C 0.6023(2) 0.48221(17) 0.29943(16) 0.0600(5) Uani 1 1 d .
H27B H 0.6748 0.5221 0.3160 0.075(7) Uiso 1 1 calc R
H27A H 0.6546 0.4192 0.2756 0.057(6) Uiso 1 1 calc R
C28 C 0.4925(4) 0.4345(2) 0.3877(2) 0.0855(8) Uani 1 1 d .
H28A H 0.4382 0.4962 0.4111 0.128 Uiso 1 1 calc R
H28B H 0.5443 0.3872 0.4350 0.128 Uiso 1 1 calc R
H28C H 0.4248 0.3896 0.3731 0.128 Uiso 1 1 calc R
C29 C 0.14689(19) 0.99651(16) 0.34844(13) 0.0475(4) Uani 1 1 d .
H29A H 0.1247 0.9748 0.2947 0.057 Uiso 1 1 calc R
H29B H 0.0772 1.0588 0.3606 0.057 Uiso 1 1 calc R
C30 C 0.1245(2) 0.89534(16) 0.43455(14) 0.0507(4) Uani 1 1 d .
H30A H 0.2103 0.8421 0.4310 0.061 Uiso 1 1 calc R
H30B H 0.1172 0.9221 0.4913 0.061 Uiso 1 1 calc R
C31 C -0.0066(2) 0.73764(15) 0.41472(12) 0.0452(4) Uani 1 1 d .
C32 C 0.1181(2) 0.69556(17) 0.35859(14) 0.0532(5) Uani 1 1 d .
H32 H 0.2018 0.7382 0.3356 0.064 Uiso 1 1 calc R
C33 C 0.1166(2) 0.59240(18) 0.33769(15) 0.0586(5) Uani 1 1 d .
H33 H 0.1991 0.5654 0.3005 0.070 Uiso 1 1 calc R
C34 C -0.0070(2) 0.52847(17) 0.37168(14) 0.0546(5) Uani 1 1 d .
C35 C -0.1326(2) 0.56911(17) 0.42536(14) 0.0535(5) Uani 1 1 d .
H35 H -0.2159 0.5259 0.4476 0.064 Uiso 1 1 calc R
C36 C -0.1332(2) 0.67279(17) 0.44523(13) 0.0497(4) Uani 1 1 d .
H36 H -0.2184 0.7009 0.4794 0.060 Uiso 1 1 calc R

loop_
_atom_site_aniso_label
_atom_site_aniso_U_11
_atom_site_aniso_U_22
_atom_site_aniso_U_33
_atom_site_aniso_U_23
_atom_site_aniso_U_13
_atom_site_aniso_U_12
N1 0.0737(12) 0.0604(11) 0.0656(11) -0.0083(9) -0.0296(9) 0.0078(9)
N2 0.0763(12) 0.0428(8) 0.0684(11) -0.0246(8) -0.0283(9) 0.0110(8)
N3 0.0421(7) 0.0442(8) 0.0426(7) -0.0173(6) -0.0049(6) -0.0035(6)
N4 0.0455(8) 0.0506(9) 0.0664(10) -0.0219(8) 0.0015(7) -0.0054(7)
N5 0.1012(17) 0.0578(11) 0.0798(13) -0.0265(10) -0.0444(12) 0.0050(11)
O1 0.0614(8) 0.0477(7) 0.0435(7) -0.0197(5) -0.0166(6) 0.0106(6)
O2 0.0656(9) 0.0778(10) 0.0561(8) -0.0385(7) -0.0087(7) 0.0046(7)
O3 0.1163(16) 0.0599(10) 0.1204(16) -0.0264(10) -0.0609(13) -0.0093(10)
O4 0.141(2) 0.0901(14) 0.144(2) -0.0747(15) -0.0108(16) 0.0120(14)
C1 0.0455(9) 0.0459(9) 0.0451(9) -0.0184(7) -0.0118(7) -0.0023(7)
C2 0.0473(9) 0.0449(9) 0.0481(10) -0.0139(8) -0.0143(8) 0.0019(7)
C3 0.0416(9) 0.0414(9) 0.0537(10) -0.0184(8) -0.0093(7) 0.0009(7)
C4 0.0465(9) 0.0475(9) 0.0483(9) -0.0234(8) -0.0113(7) 0.0022(7)
C5 0.0637(12) 0.0420(9) 0.0591(11) -0.0179(8) -0.0156(9) -0.0001(8)
C6 0.0652(13) 0.0423(10) 0.0678(13) -0.0135(9) -0.0193(10) 0.0059(9)
C7 0.0479(10) 0.0496(10) 0.0521(10) -0.0059(8) -0.0116(8) -0.0024(8)
C8 0.0497(10) 0.0524(10) 0.0450(9) -0.0142(8) -0.0101(8) 0.0006(8)
C9 0.0402(8) 0.0392(8) 0.0420(8) -0.0152(7) -0.0053(7) -0.0040(6)
C10 0.0363(8) 0.0388(8) 0.0412(8) -0.0145(7) -0.0054(6) -0.0036(6)
C11 0.0374(8) 0.0447(9) 0.0388(8) -0.0141(7) -0.0064(6) -0.0007(7)
C12 0.0434(9) 0.0393(8) 0.0424(9) -0.0112(7) -0.0072(7) -0.0032(7)
C13 0.0401(8) 0.0414(9) 0.0416(9) -0.0115(7) -0.0033(7) -0.0005(7)
C14 0.0435(9) 0.0342(8) 0.0549(10) -0.0157(7) -0.0107(7) -0.0020(7)
C15 0.0494(11) 0.0502(10) 0.0687(13) -0.0214(9) -0.0015(9) -0.0097(8)
C16 0.0469(11) 0.0520(11) 0.1034(18) -0.0231(12) -0.0071(11) -0.0099(9)
C17 0.0536(12) 0.0523(12) 0.1112(19) -0.0301(12) -0.0325(12) -0.0026(9)
C18 0.0639(13) 0.0493(11) 0.0787(14) -0.0289(10) -0.0309(11) 0.0039(9)
C19 0.0488(10) 0.0372(8) 0.0579(10) -0.0199(8) -0.0176(8) 0.0033(7)
C20 0.0529(10) 0.0417(9) 0.0480(10) -0.0201(8) -0.0143(8) 0.0066(7)
C21 0.116(2) 0.0707(16) 0.094(2) -0.0124(15) -0.0528(19) 0.0212(16)
C22 0.110(3) 0.129(3) 0.225(5) -0.073(3) -0.045(3) 0.037(3)
C23 0.0671(14) 0.0729(14) 0.0535(12) -0.0004(10) -0.0186(10) -0.0030(11)
C24 0.0860(19) 0.0893(19) 0.103(2) -0.0117(16) -0.0430(17) -0.0123(15)
C25 0.286(6) 0.0707(19) 0.158(3) -0.073(2) -0.148(4) 0.061(3)
C26 0.465(13) 0.170(5) 0.243(7) -0.132(5) -0.230(8) 0.063(6)
C27 0.0643(13) 0.0479(11) 0.0739(14) -0.0239(10) -0.0228(11) 0.0128(9)
C28 0.108(2) 0.0609(14) 0.0818(17) -0.0132(13) -0.0114(15) -0.0027(14)
C29 0.0419(9) 0.0539(10) 0.0475(10) -0.0155(8) -0.0060(7) -0.0025(7)
C30 0.0523(10) 0.0506(10) 0.0514(10) -0.0159(8) -0.0092(8) -0.0051(8)
C31 0.0455(9) 0.0464(9) 0.0432(9) -0.0101(7) -0.0087(7) -0.0013(7)
C32 0.0465(10) 0.0571(11) 0.0559(11) -0.0177(9) -0.0048(8) -0.0024(8)
C33 0.0577(12) 0.0613(12) 0.0605(12) -0.0241(10) -0.0132(9) 0.0088(9)
C34 0.0716(13) 0.0470(10) 0.0530(11) -0.0164(8) -0.0275(10) 0.0039(9)
C35 0.0582(11) 0.0562(11) 0.0497(10) -0.0092(8) -0.0193(9) -0.0113(9)
C36 0.0455(10) 0.0560(11) 0.0479(10) -0.0137(8) -0.0067(8) -0.0053(8)

loop_
_atom_type_symbol
_atom_type_description
_atom_type_scat_dispersion_real
_atom_type_scat_dispersion_imag
_atom_type_scat_source
C C 0.0033 0.0016 'International Tables Vol C Tables 4.2.6.8 and 6.1.1.4'
H H 0.0000 0.0000 'International Tables Vol C Tables 4.2.6.8 and 6.1.1.4'
N N 0.0061 0.0033 'International Tables Vol C Tables 4.2.6.8 and 6.1.1.4'
O O 0.0106 0.0060 'International Tables Vol C Tables 4.2.6.8 and 6.1.1.4'

loop_
_geom_angle_atom_site_label_1
_geom_angle_atom_site_label_2
_geom_angle_atom_site_label_3
_geom_angle
C7 N1 C21 122.2(2)
C7 N1 C23 120.66(18)
C21 N1 C23 117.05(19)
C3 N2 C25 121.48(19)
C3 N2 C27 120.42(16)
C25 N2 C27 117.95(18)
C20 N3 C29 124.85(15)
C20 N3 C9 113.87(14)
C29 N3 C9 121.26(13)
C31 N4 C30 124.09(16)
C31 N4 H4N 118.0
C30 N4 H4N 118.0
O4 N5 O3 122.3(2)
O4 N5 C34 118.9(2)
O3 N5 C34 118.7(2)
C11 O1 C13 118.40(13)
C2 C1 C10 122.54(15)
C2 C1 H1 118.7
C10 C1 H1 118.7
C1 C2 C3 120.64(16)
C1 C2 H2 119.7
C3 C2 H2 119.7
N2 C3 C4 121.76(16)
N2 C3 C2 121.10(17)
C4 C3 C2 117.13(15)
C11 C4 C3 120.77(15)
C11 C4 H4 119.6
C3 C4 H4 119.6
C6 C5 C12 122.45(18)
C6 C5 H5 118.8
C12 C5 H5 118.8
C5 C6 C7 121.20(18)
C5 C6 H6 119.4
C7 C6 H6 119.4
N1 C7 C8 120.71(18)
N1 C7 C6 122.84(18)
C8 C7 C6 116.45(17)
C13 C8 C7 121.18(17)
C13 C8 H8 119.4
C7 C8 H8 119.4
N3 C9 C12 110.54(13)
N3 C9 C10 110.46(13)
C12 C9 C10 109.97(13)
N3 C9 C14 100.35(13)
C12 C9 C14 114.65(14)
C10 C9 C14 110.52(13)
C11 C10 C1 116.18(15)
C11 C10 C9 122.37(15)
C1 C10 C9 121.44(14)
O1 C11 C4 114.53(14)
O1 C11 C10 122.76(15)
C4 C11 C10 122.71(16)
C13 C12 C5 115.92(16)
C13 C12 C9 122.22(15)
C5 C12 C9 121.83(15)
O1 C13 C12 123.28(15)
O1 C13 C8 114.00(15)
C12 C13 C8 122.72(16)
C15 C14 C19 120.83(17)
C15 C14 C9 128.99(16)
C19 C14 C9 110.08(15)
C14 C15 C16 118.1(2)
C14 C15 H15 120.9
C16 C15 H15 120.9
C17 C16 C15 121.1(2)
C17 C16 H16 119.5
C15 C16 H16 119.5
C18 C17 C16 120.76(19)
C18 C17 H17 119.6
C16 C17 H17 119.6
C17 C18 C19 118.0(2)
C17 C18 H18 121.0
C19 C18 H18 121.0
C14 C19 C18 121.13(19)
C14 C19 C20 108.73(15)
C18 C19 C20 130.14(18)
O2 C20 N3 125.29(18)
O2 C20 C19 127.94(17)
N3 C20 C19 106.77(14)
C22 C21 N1 114.6(3)
C22 C21 H21B 108.6
N1 C21 H21B 108.6
C22 C21 H21A 108.6
N1 C21 H21A 108.6
H21B C21 H21A 107.6
C21 C22 H22A 109.5
C21 C22 H22B 109.5
H22A C22 H22B 109.5
C21 C22 H22C 109.5
H22A C22 H22C 109.5
H22B C22 H22C 109.5
N1 C23 C24 114.6(2)
N1 C23 H23A 108.6
C24 C23 H23A 108.6
N1 C23 H23B 108.6
C24 C23 H23B 108.6
H23A C23 H23B 107.6
C23 C24 H24A 109.5
C23 C24 H24B 109.5
H24A C24 H24B 109.5
C23 C24 H24C 109.5
H24A C24 H24C 109.5
H24B C24 H24C 109.5
C26 C25 N2 134.1(5)
C26 C25 H25A 103.7
N2 C25 H25A 103.7
C26 C25 H25B 103.7
N2 C25 H25B 103.7
H25A C25 H25B 105.3
C25 C26 H26A 109.5
C25 C26 H26B 109.5
H26A C26 H26B 109.5
C25 C26 H26C 109.5
H26A C26 H26C 109.5
H26B C26 H26C 109.5
N2 C27 C28 114.23(19)
N2 C27 H27B 108.7
C28 C27 H27B 108.7
N2 C27 H27A 108.7
C28 C27 H27A 108.7
H27B C27 H27A 107.6
C27 C28 H28A 109.5
C27 C28 H28B 109.5
H28A C28 H28B 109.5
C27 C28 H28C 109.5
H28A C28 H28C 109.5
H28B C28 H28C 109.5
N3 C29 C30 113.50(15)
N3 C29 H29A 108.9
C30 C29 H29A 108.9
N3 C29 H29B 108.9
C30 C29 H29B 108.9
H29A C29 H29B 107.7
N4 C30 C29 112.38(16)
N4 C30 H30A 109.1
C29 C30 H30A 109.1
N4 C30 H30B 109.1
C29 C30 H30B 109.1
H30A C30 H30B 107.9
N4 C31 C36 119.32(16)
N4 C31 C32 122.55(17)
C36 C31 C32 118.12(17)
C33 C32 C31 120.50(19)
C33 C32 H32 119.7
C31 C32 H32 119.7
C32 C33 C34 120.13(19)
C32 C33 H33 119.9
C34 C33 H33 119.9
C33 C34 C35 120.57(18)
C33 C34 N5 119.8(2)
C35 C34 N5 119.6(2)
C36 C35 C34 119.75(18)
C36 C35 H35 120.1
C34 C35 H35 120.1
C35 C36 C31 120.84(18)
C35 C36 H36 119.6
C31 C36 H36 119.6

loop_
_geom_bond_atom_site_label_1
_geom_bond_atom_site_label_2
_geom_bond_distance
N1 C7 1.381(3)
N1 C21 1.457(3)
N1 C23 1.460(3)
N2 C3 1.385(2)
N2 C25 1.440(3)
N2 C27 1.456(3)
N3 C20 1.354(2)
N3 C29 1.452(2)
N3 C9 1.490(2)
N4 C31 1.359(2)
N4 C30 1.447(2)
N4 H4N 0.8600
N5 O4 1.222(3)
N5 O3 1.233(3)
N5 C34 1.444(3)
O1 C11 1.377(2)
O1 C13 1.380(2)
O2 C20 1.233(2)
C1 C2 1.375(2)
C1 C10 1.395(2)
C1 H1 0.9300
C2 C3 1.414(2)
C2 H2 0.9300
C3 C4 1.393(3)
C4 C11 1.384(2)
C4 H4 0.9300
C5 C6 1.373(3)
C5 C12 1.398(2)
C5 H5 0.9300
C6 C7 1.409(3)
C6 H6 0.9300
C7 C8 1.395(3)
C8 C13 1.385(2)
C8 H8 0.9300
C9 C12 1.515(2)
C9 C10 1.523(2)
C9 C14 1.524(2)
C10 C11 1.386(2)
C12 C13 1.381(2)
C14 C15 1.379(3)
C14 C19 1.384(2)
C15 C16 1.389(3)
C15 H15 0.9300
C16 C17 1.385(4)
C16 H16 0.9300
C17 C18 1.383(3)
C17 H17 0.9300
C18 C19 1.389(3)
C18 H18 0.9300
C19 C20 1.478(3)
C21 C22 1.451(5)
C21 H21B 0.9700
C21 H21A 0.9700
C22 H22A 0.9600
C22 H22B 0.9600
C22 H22C 0.9600
C23 C24 1.494(3)
C23 H23A 0.9700
C23 H23B 0.9700
C24 H24A 0.9600
C24 H24B 0.9600
C24 H24C 0.9600
C25 C26 1.159(5)
C25 H25A 0.9700
C25 H25B 0.9700
C26 H26A 0.9600
C26 H26B 0.9600
C26 H26C 0.9600
C27 C28 1.507(4)
C27 H27B 0.9700
C27 H27A 0.9700
C28 H28A 0.9600
C28 H28B 0.9600
C28 H28C 0.9600
C29 C30 1.520(3)
C29 H29A 0.9700
C29 H29B 0.9700
C30 H30A 0.9700
C30 H30B 0.9700
C31 C36 1.407(3)
C31 C32 1.412(3)
C32 C33 1.370(3)
C32 H32 0.9300
C33 C34 1.379(3)
C33 H33 0.9300
C34 C35 1.392(3)
C35 C36 1.366(3)
C35 H35 0.9300
C36 H36 0.9300

loop_
_geom_torsion_atom_site_label_1
_geom_torsion_atom_site_label_2
_geom_torsion_atom_site_label_3
_geom_torsion_atom_site_label_4
_geom_torsion
C10 C1 C2 C3 0.9(3)
C25 N2 C3 C4 0.5(4)
C27 N2 C3 C4 175.92(18)
C25 N2 C3 C2 -179.9(3)
C27 N2 C3 C2 -4.5(3)
C1 C2 C3 N2 -179.07(18)
C1 C2 C3 C4 0.5(3)
N2 C3 C4 C11 178.66(17)
C2 C3 C4 C11 -0.9(3)
C12 C5 C6 C7 -1.1(3)
C21 N1 C7 C8 176.8(2)
C23 N1 C7 C8 0.1(3)
C21 N1 C7 C6 -4.0(3)
C23 N1 C7 C6 179.3(2)
C5 C6 C7 N1 -176.4(2)
C5 C6 C7 C8 2.8(3)
N1 C7 C8 C13 177.29(18)
C6 C7 C8 C13 -2.0(3)
C20 N3 C9 C12 -122.35(15)
C29 N3 C9 C12 56.00(19)
C20 N3 C9 C10 115.71(15)
C29 N3 C9 C10 -65.94(19)
C20 N3 C9 C14 -0.94(18)
C29 N3 C9 C14 177.41(14)
C2 C1 C10 C11 -1.9(3)
C2 C1 C10 C9 178.88(16)
N3 C9 C10 C11 128.92(16)
C12 C9 C10 C11 6.6(2)
C14 C9 C10 C11 -120.93(17)
N3 C9 C10 C1 -51.9(2)
C12 C9 C10 C1 -174.19(15)
C14 C9 C10 C1 58.2(2)
C13 O1 C11 C4 171.80(15)
C13 O1 C11 C10 -9.0(2)
C3 C4 C11 O1 179.06(15)
C3 C4 C11 C10 -0.1(3)
C1 C10 C11 O1 -177.61(15)
C9 C10 C11 O1 1.6(2)
C1 C10 C11 C4 1.5(2)
C9 C10 C11 C4 -179.30(15)
C6 C5 C12 C13 -1.4(3)
C6 C5 C12 C9 -179.78(18)
N3 C9 C12 C13 -130.45(16)
C10 C9 C12 C13 -8.2(2)
C14 C9 C12 C13 117.02(18)
N3 C9 C12 C5 47.8(2)
C10 C9 C12 C5 170.05(16)
C14 C9 C12 C5 -64.7(2)
C11 O1 C13 C12 7.4(2)
C11 O1 C13 C8 -171.59(15)
C5 C12 C13 O1 -176.64(16)
C9 C12 C13 O1 1.7(3)
C5 C12 C13 C8 2.3(3)
C9 C12 C13 C8 -179.37(16)
C7 C8 C13 O1 178.41(16)
C7 C8 C13 C12 -0.6(3)
N3 C9 C14 C15 179.90(18)
C12 C9 C14 C15 -61.7(2)
C10 C9 C14 C15 63.3(2)
N3 C9 C14 C19 3.48(17)
C12 C9 C14 C19 121.93(16)
C10 C9 C14 C19 -113.12(16)
C19 C14 C15 C16 1.9(3)
C9 C14 C15 C16 -174.20(18)
C14 C15 C16 C17 -0.5(3)
C15 C16 C17 C18 -0.9(3)
C16 C17 C18 C19 0.9(3)
C15 C14 C19 C18 -1.9(3)
C9 C14 C19 C18 174.82(16)
C15 C14 C19 C20 178.53(16)
C9 C14 C19 C20 -4.71(19)
C17 C18 C19 C14 0.5(3)
C17 C18 C19 C20 179.94(19)
C29 N3 C20 O2 -0.2(3)
C9 N3 C20 O2 178.06(17)
C29 N3 C20 C19 179.98(15)
C9 N3 C20 C19 -1.74(19)
C14 C19 C20 O2 -175.78(18)
C18 C19 C20 O2 4.7(3)
C14 C19 C20 N3 4.02(19)
C18 C19 C20 N3 -175.46(18)
C7 N1 C21 C22 -87.5(4)
C23 N1 C21 C22 89.4(4)
C7 N1 C23 C24 79.6(3)
C21 N1 C23 C24 -97.4(3)
C3 N2 C25 C26 -160.5(8)
C27 N2 C25 C26 24.0(10)
C3 N2 C27 C28 82.6(3)
C25 N2 C27 C28 -101.8(3)
C20 N3 C29 C30 -65.8(2)
C9 N3 C29 C30 116.06(17)
C31 N4 C30 C29 100.5(2)
N3 C29 C30 N4 -163.33(15)
C30 N4 C31 C36 164.42(18)
C30 N4 C31 C32 -14.3(3)
N4 C31 C32 C33 176.40(19)
C36 C31 C32 C33 -2.3(3)
C31 C32 C33 C34 -0.2(3)
C32 C33 C34 C35 1.7(3)
C32 C33 C34 N5 -176.88(19)
O4 N5 C34 C33 -2.5(3)
O3 N5 C34 C33 176.7(2)
O4 N5 C34 C35 178.9(2)
O3 N5 C34 C35 -1.9(3)
C33 C34 C35 C36 -0.6(3)
N5 C34 C35 C36 178.01(18)
C34 C35 C36 C31 -2.1(3)
N4 C31 C36 C35 -175.31(18)
C32 C31 C36 C35 3.5(3)
